data_4325942
loop_
_publ_author_name
'Katie J. Heroux'
'Hajrah M. Quddussi'
'Junjie Liu'
'James R. O'Brien'
'Motohiro Nakano'
'Enrique del Barco'
'Stephen Hill'
'David N. Hendrickson'

_publ_contact_author_address
;
Department of Chemistry and Biochemistry
University of California at San Diego
La Jolla, CA 92093-0358
USA
;
_publ_contact_author_email dhendrickson@ucsd.edu
_publ_contact_author_name 'David N. Hendrickson'
_publ_section_title
;
 Cationic Mn4 Single-Molecule Magnet with a Sterically Isolated Core
;
_journal_name_full 'Inorganic Chemistry'
_journal_page_first 7367
_journal_page_last 7369
_journal_paper_doi 10.1021/ic201017r
_journal_volume 50
_journal_year 2011
_chemical_formula_sum 'C136 H170 B4 Mn4 N8 O16'
_chemical_formula_weight 2435.80
_chemical_name_systematic
;
 ?
;
_space_group.centring_type P

_space_group_IT_number 2
_space_group.IT_number 2

_symmetry_cell_setting triclinic
_symmetry_space_group_name_Hall '-P 1'
_symmetry_space_group_name_H-M 'P -1'
_atom_sites_solution_hydrogens geom
_atom_sites_solution_primary direct
_atom_sites_solution_secondary difmap
_audit_creation_method SHELXL-97
_cell_angle_alpha 71.796(2)
_cell_angle_beta 82.316(2)
_cell_angle_gamma 63.118(2)
_cell_formula_units_Z 1
_cell_length_a 14.7387(4)
_cell_length_b 14.8920(4)
_cell_length_c 16.5865(4)
_cell_measurement_reflns_used 9941
_cell_measurement_temperature 100(2)
_cell_measurement_theta_max 62.34
_cell_measurement_theta_min 3.14
_cell_volume 3084.51(15)
_computing_cell_refinement 'Bruker SAINT'
_computing_data_collection 'Bruker APEX2'
_computing_data_reduction 'Bruker SAINT'
_computing_molecular_graphics ORTEP-32
_computing_publication_material WINGX
_computing_structure_refinement 'SHELXL-97 (Sheldrick, 1997)'
_computing_structure_solution 'SHELXS-97 (Sheldrick, 2008)'
_diffrn_ambient_temperature 100(2)
_diffrn_measured_fraction_theta_full 0.986
_diffrn_measured_fraction_theta_max 0.935
_diffrn_measurement_device_type 'Bruker APEX-II CCD'
_diffrn_measurement_method '\f and \w scans'
_diffrn_radiation_monochromator graphite
_diffrn_radiation_source 'fine-focus sealed tube'
_diffrn_radiation_type CuK\a
_diffrn_radiation_wavelength 1.54178
_diffrn_reflns_av_R_equivalents 0.0546
_diffrn_reflns_av_sigmaI/netI 0.0564
_diffrn_reflns_limit_h_max 16
_diffrn_reflns_limit_h_min -17
_diffrn_reflns_limit_k_max 13
_diffrn_reflns_limit_k_min -16
_diffrn_reflns_limit_l_max 19
_diffrn_reflns_limit_l_min -19
_diffrn_reflns_number 28387
_diffrn_reflns_theta_full 60.00
_diffrn_reflns_theta_max 65.36
_diffrn_reflns_theta_min 5.05
_diffrn_standards_number 0
_exptl_absorpt_coefficient_mu 3.798
_exptl_absorpt_correction_T_max 0.8328
_exptl_absorpt_correction_T_min 0.3954
_exptl_absorpt_correction_type multi-scan
_exptl_absorpt_process_details SADABS
_exptl_crystal_colour orange
_exptl_crystal_density_diffrn 1.311
_exptl_crystal_description needle
_exptl_crystal_F_000 1290
_exptl_crystal_size_max 0.20
_exptl_crystal_size_mid 0.10
_exptl_crystal_size_min 0.05
_refine_diff_density_max 1.051
_refine_diff_density_min -0.427
_refine_diff_density_rms 0.060
_refine_ls_extinction_method none
_refine_ls_goodness_of_fit_ref 1.022
_refine_ls_hydrogen_treatment constr
_refine_ls_matrix_type full
_refine_ls_number_parameters 766
_refine_ls_number_reflns 9925
_refine_ls_number_restraints 0
_refine_ls_restrained_S_all 1.022
_refine_ls_R_factor_all 0.0602
_refine_ls_R_factor_gt 0.0426
_refine_ls_shift/su_max 0.001
_refine_ls_shift/su_mean 0.000
_refine_ls_structure_factor_coef Fsqd
_refine_ls_weighting_details 'calc w=1/[\s^2^(Fo^2^)+(0.0457P)^2^+2.8692P] where P=(Fo^2^+2Fc^2^)/3'
_refine_ls_weighting_scheme calc
_refine_ls_wR_factor_gt 0.1001
_refine_ls_wR_factor_ref 0.1097
_reflns_number_gt 7975
_reflns_number_total 9925
_reflns_threshold_expression >2sigma(I)
_cod_data_source_file ic201017r_si_002.cif
_cod_data_source_block kjh119
_cod_depositor_comments
;
The following automatic conversions were performed:

'_space_group.centring_type' value 'primitive' was replaced with the
value 'P' as specified in the replacement file
'/home/antanas/src/cod-tools/trunk/data/replacement-values/replacement_values.lst'.

Automatic conversion script
Id: cif_fix_values 5642 2017-10-24 12:04:52Z antanas 
;
_cod_original_cell_volume 3084.51(14)
_cod_database_code 4325942

loop_
_symmetry_equiv_pos_as_xyz
'x, y, z'
'-x, -y, -z'

loop_
_atom_site_label
_atom_site_type_symbol
_atom_site_fract_x
_atom_site_fract_y
_atom_site_fract_z
_atom_site_U_iso_or_equiv
_atom_site_adp_type
_atom_site_occupancy
_atom_site_symmetry_multiplicity
_atom_site_calc_flag
_atom_site_refinement_flags
C1 C 0.1312(2) 0.4071(2) 0.45439(19) 0.0241(7) Uani 1 1 d .
H1A H 0.0562 0.4403 0.4484 0.029 Uiso 1 1 calc R
H1B H 0.1553 0.4622 0.4306 0.029 Uiso 1 1 calc R
C2 C 0.1618(2) 0.3538(3) 0.5469(2) 0.0379(9) Uani 1 1 d .
H2A H 0.1341 0.4072 0.5783 0.045 Uiso 1 1 calc R
H2B H 0.1321 0.3034 0.5711 0.045 Uiso 1 1 calc R
C3 C 0.4165(2) 0.1572(2) 0.64489(18) 0.0259(7) Uani 1 1 d .
H3A H 0.4453 0.1975 0.6615 0.031 Uiso 1 1 calc R
H3B H 0.4364 0.0885 0.6886 0.031 Uiso 1 1 calc R
C4 C 0.3018(3) 0.2168(3) 0.6386(2) 0.0370(8) Uani 1 1 d .
H4A H 0.2720 0.1677 0.6435 0.044 Uiso 1 1 calc R
H4B H 0.2758 0.2490 0.6860 0.044 Uiso 1 1 calc R
C5 C 0.3140(3) 0.3744(3) 0.5546(2) 0.0382(8) Uani 1 1 d .
H5A H 0.2900 0.4332 0.5029 0.057 Uiso 1 1 calc R
H5B H 0.3884 0.3381 0.5546 0.057 Uiso 1 1 calc R
H5C H 0.2914 0.4010 0.6044 0.057 Uiso 1 1 calc R
C6 C 0.2242(2) 0.0785(2) 0.4859(2) 0.0306(7) Uani 1 1 d .
H6A H 0.2082 0.0842 0.4279 0.037 Uiso 1 1 calc R
H6B H 0.1685 0.1375 0.5040 0.037 Uiso 1 1 calc R
C7 C 0.2319(2) -0.0225(2) 0.5447(2) 0.0292(7) Uani 1 1 d .
H7A H 0.1754 -0.0358 0.5335 0.035 Uiso 1 1 calc R
H7B H 0.2264 -0.0195 0.6040 0.035 Uiso 1 1 calc R
C8 C 0.5639(2) 0.1085(2) 0.36409(17) 0.0209(6) Uani 1 1 d .
H8A H 0.5226 0.1511 0.3115 0.025 Uiso 1 1 calc R
H8B H 0.6175 0.0426 0.3541 0.025 Uiso 1 1 calc R
C9 C 0.6128(2) 0.1694(2) 0.38617(18) 0.0232(7) Uani 1 1 d .
H9A H 0.6602 0.1819 0.3407 0.028 Uiso 1 1 calc R
H9B H 0.5595 0.2385 0.3905 0.028 Uiso 1 1 calc R
C10 C 0.6828(3) 0.1770(3) 0.5077(2) 0.0351(8) Uani 1 1 d .
H10A H 0.7226 0.2110 0.4703 0.053 Uiso 1 1 calc R
H10B H 0.7190 0.1343 0.5618 0.053 Uiso 1 1 calc R
H10C H 0.6163 0.2307 0.5179 0.053 Uiso 1 1 calc R
C11 C 0.3263(2) 0.4164(2) 0.30476(17) 0.0165(6) Uani 1 1 d .
C12 C 0.3674(2) 0.4976(2) 0.26382(17) 0.0180(6) Uani 1 1 d .
H12A H 0.3509 0.5435 0.3010 0.022 Uiso 1 1 calc R
H12B H 0.4425 0.4602 0.2615 0.022 Uiso 1 1 calc R
C13 C 0.3541(2) 0.5003(2) 0.11640(17) 0.0215(6) Uani 1 1 d .
H13A H 0.3196 0.4544 0.1345 0.032 Uiso 1 1 calc R
H13B H 0.4279 0.4572 0.1173 0.032 Uiso 1 1 calc R
H13C H 0.3320 0.5458 0.0587 0.032 Uiso 1 1 calc R
C14 C 0.2158(2) 0.6355(2) 0.17434(18) 0.0206(6) Uani 1 1 d .
H14A H 0.1957 0.6877 0.1187 0.031 Uiso 1 1 calc R
H14B H 0.1996 0.6715 0.2184 0.031 Uiso 1 1 calc R
H14C H 0.1787 0.5925 0.1852 0.031 Uiso 1 1 calc R
C15 C 0.3791(2) 0.6384(2) 0.14515(19) 0.0243(7) Uani 1 1 d .
H15A H 0.4530 0.5966 0.1466 0.036 Uiso 1 1 calc R
H15B H 0.3606 0.6840 0.1822 0.036 Uiso 1 1 calc R
H15C H 0.3569 0.6817 0.0869 0.036 Uiso 1 1 calc R
C16 C 0.6709(2) -0.1122(2) 0.70336(17) 0.0177(6) Uani 1 1 d .
C17 C 0.7198(2) -0.1158(2) 0.78048(17) 0.0195(6) Uani 1 1 d .
H17A H 0.7414 -0.0585 0.7637 0.023 Uiso 1 1 calc R
H17B H 0.6673 -0.1008 0.8246 0.023 Uiso 1 1 calc R
C18 C 0.7802(2) -0.3046(2) 0.85953(18) 0.0226(6) Uani 1 1 d .
H18A H 0.7532 -0.3179 0.8158 0.034 Uiso 1 1 calc R
H18B H 0.7280 -0.2853 0.9023 0.034 Uiso 1 1 calc R
H18C H 0.8400 -0.3682 0.8866 0.034 Uiso 1 1 calc R
C19 C 0.8534(2) -0.1989(2) 0.88691(18) 0.0259(7) Uani 1 1 d .
H19A H 0.8017 -0.1792 0.9300 0.039 Uiso 1 1 calc R
H19B H 0.8742 -0.1423 0.8611 0.039 Uiso 1 1 calc R
H19C H 0.9125 -0.2635 0.9136 0.039 Uiso 1 1 calc R
C20 C 0.8897(2) -0.2449(2) 0.75355(18) 0.0251(7) Uani 1 1 d .
H20A H 0.9511 -0.3063 0.7806 0.038 Uiso 1 1 calc R
H20B H 0.9060 -0.1855 0.7259 0.038 Uiso 1 1 calc R
H20C H 0.8640 -0.2613 0.7111 0.038 Uiso 1 1 calc R
C21 C 0.9356(2) 0.9170(2) 0.22389(17) 0.0188(6) Uani 1 1 d .
C22 C 0.8347(2) 0.9933(2) 0.22280(17) 0.0209(6) Uani 1 1 d .
H22 H 0.8212 1.0519 0.2420 0.025 Uiso 1 1 calc R
C23 C 0.7535(2) 0.9870(2) 0.19480(17) 0.0220(6) Uani 1 1 d .
H23 H 0.6867 1.0412 0.1947 0.026 Uiso 1 1 calc R
C24 C 0.7685(2) 0.9036(2) 0.16736(18) 0.0252(7) Uani 1 1 d .
H24 H 0.7131 0.8999 0.1476 0.030 Uiso 1 1 calc R
C25 C 0.8666(2) 0.8246(2) 0.1691(2) 0.0280(7) Uani 1 1 d .
H25 H 0.8787 0.7654 0.1513 0.034 Uiso 1 1 calc R
C26 C 0.9472(2) 0.8321(2) 0.19702(19) 0.0246(7) Uani 1 1 d .
H26 H 1.0135 0.7768 0.1979 0.029 Uiso 1 1 calc R
C27 C 1.0830(2) 0.8114(2) 0.34001(17) 0.0178(6) Uani 1 1 d .
C28 C 1.0157(2) 0.7939(2) 0.40407(18) 0.0223(6) Uani 1 1 d .
H28 H 0.9452 0.8392 0.3951 0.027 Uiso 1 1 calc R
C29 C 1.0457(2) 0.7150(2) 0.47936(18) 0.0233(7) Uani 1 1 d .
H29 H 0.9967 0.7081 0.5211 0.028 Uiso 1 1 calc R
C30 C 1.1477(2) 0.6457(2) 0.49399(18) 0.0230(7) Uani 1 1 d .
H30 H 1.1694 0.5914 0.5459 0.028 Uiso 1 1 calc R
C31 C 1.2169(2) 0.6571(2) 0.43179(18) 0.0223(6) Uani 1 1 d .
H31 H 1.2868 0.6093 0.4403 0.027 Uiso 1 1 calc R
C32 C 1.1849(2) 0.7383(2) 0.35663(17) 0.0185(6) Uani 1 1 d .
H32 H 1.2343 0.7443 0.3149 0.022 Uiso 1 1 calc R
C33 C 1.1189(2) 0.9216(2) 0.18205(17) 0.0176(6) Uani 1 1 d .
C34 C 1.2146(2) 0.9122(2) 0.19919(18) 0.0199(6) Uani 1 1 d .
H34 H 1.2308 0.9019 0.2559 0.024 Uiso 1 1 calc R
C35 C 1.2860(2) 0.9173(2) 0.13638(19) 0.0231(6) Uani 1 1 d .
H35 H 1.3505 0.9078 0.1510 0.028 Uiso 1 1 calc R
C36 C 1.2636(2) 0.9361(2) 0.05271(19) 0.0269(7) Uani 1 1 d .
H36 H 1.3125 0.9392 0.0097 0.032 Uiso 1 1 calc R
C37 C 1.1688(2) 0.9505(2) 0.03258(18) 0.0262(7) Uani 1 1 d .
H37 H 1.1512 0.9664 -0.0249 0.031 Uiso 1 1 calc R
C38 C 1.0995(2) 0.9417(2) 0.09663(18) 0.0228(6) Uani 1 1 d .
H38 H 1.0358 0.9497 0.0815 0.027 Uiso 1 1 calc R
C39 C 1.00244(19) 1.0208(2) 0.29147(17) 0.0166(6) Uani 1 1 d .
C40 C 0.9424(2) 1.1213(2) 0.23969(17) 0.0192(6) Uani 1 1 d .
H40 H 0.9303 1.1288 0.1826 0.023 Uiso 1 1 calc R
C41 C 0.8998(2) 1.2104(2) 0.26769(18) 0.0218(6) Uani 1 1 d .
H41 H 0.8572 1.2764 0.2309 0.026 Uiso 1 1 calc R
C42 C 0.9196(2) 1.2029(2) 0.34949(18) 0.0214(6) Uani 1 1 d .
H42 H 0.8885 1.2627 0.3703 0.026 Uiso 1 1 calc R
C43 C 0.9858(2) 1.1064(2) 0.40051(17) 0.0196(6) Uani 1 1 d .
H43 H 1.0041 1.1008 0.4553 0.024 Uiso 1 1 calc R
C44 C 1.0255(2) 1.0178(2) 0.37156(17) 0.0179(6) Uani 1 1 d .
H44 H 1.0703 0.9525 0.4078 0.021 Uiso 1 1 calc R
C45 C 0.6285(2) 0.5659(2) 0.22931(17) 0.0178(6) Uani 1 1 d .
C46 C 0.5497(2) 0.6596(2) 0.24106(18) 0.0213(6) Uani 1 1 d .
H46 H 0.5364 0.7236 0.1978 0.026 Uiso 1 1 calc R
C47 C 0.4904(2) 0.6619(2) 0.31385(18) 0.0244(7) Uani 1 1 d .
H47 H 0.4373 0.7269 0.3189 0.029 Uiso 1 1 calc R
C48 C 0.5076(2) 0.5714(3) 0.37857(19) 0.0275(7) Uani 1 1 d .
H48 H 0.4669 0.5731 0.4281 0.033 Uiso 1 1 calc R
C49 C 0.5859(2) 0.4773(3) 0.37003(18) 0.0262(7) Uani 1 1 d .
H49 H 0.5998 0.4141 0.4144 0.031 Uiso 1 1 calc R
C50 C 0.6440(2) 0.4756(2) 0.29669(18) 0.0227(6) Uani 1 1 d .
H50 H 0.6966 0.4103 0.2921 0.027 Uiso 1 1 calc R
C51 C 0.7234(2) 0.4593(2) 0.11331(16) 0.0169(6) Uani 1 1 d .
C52 C 0.6586(2) 0.4099(2) 0.13136(19) 0.0236(7) Uani 1 1 d .
H52 H 0.5972 0.4396 0.1604 0.028 Uiso 1 1 calc R
C53 C 0.6788(2) 0.3203(2) 0.10927(19) 0.0283(7) Uani 1 1 d .
H53 H 0.6322 0.2900 0.1236 0.034 Uiso 1 1 calc R
C54 C 0.7671(2) 0.2750(2) 0.06637(18) 0.0273(7) Uani 1 1 d .
H54 H 0.7821 0.2131 0.0514 0.033 Uiso 1 1 calc R
C55 C 0.8331(2) 0.3214(2) 0.04562(18) 0.0251(7) Uani 1 1 d .
H55 H 0.8937 0.2918 0.0157 0.030 Uiso 1 1 calc R
C56 C 0.8110(2) 0.4108(2) 0.06833(17) 0.0210(6) Uani 1 1 d .
H56 H 0.8576 0.4412 0.0527 0.025 Uiso 1 1 calc R
C57 C 0.8111(2) 0.5531(2) 0.16674(17) 0.0171(6) Uani 1 1 d .
C58 C 0.8502(2) 0.5124(2) 0.24921(18) 0.0223(6) Uani 1 1 d .
H58 H 0.8100 0.4931 0.2947 0.027 Uiso 1 1 calc R
C59 C 0.9457(2) 0.4990(2) 0.2673(2) 0.0284(7) Uani 1 1 d .
H59 H 0.9692 0.4714 0.3245 0.034 Uiso 1 1 calc R
C60 C 1.0066(2) 0.5254(2) 0.2032(2) 0.0310(8) Uani 1 1 d .
H60 H 1.0722 0.5157 0.2154 0.037 Uiso 1 1 calc R
C61 C 0.9707(2) 0.5663(2) 0.1206(2) 0.0291(7) Uani 1 1 d .
H61 H 1.0114 0.5854 0.0754 0.035 Uiso 1 1 calc R
C62 C 0.8748(2) 0.5795(2) 0.10367(18) 0.0218(6) Uani 1 1 d .
H62 H 0.8516 0.6079 0.0464 0.026 Uiso 1 1 calc R
C63 C 0.6421(2) 0.6712(2) 0.06834(16) 0.0162(6) Uani 1 1 d .
C64 C 0.6481(2) 0.7645(2) 0.06241(18) 0.0207(6) Uani 1 1 d .
H64 H 0.6919 0.7628 0.1005 0.025 Uiso 1 1 calc R
C65 C 0.5923(2) 0.8596(2) 0.00299(19) 0.0242(7) Uani 1 1 d .
H65 H 0.5987 0.9209 0.0013 0.029 Uiso 1 1 calc R
C66 C 0.5279(2) 0.8648(2) -0.05344(19) 0.0248(7) Uani 1 1 d .
H66 H 0.4894 0.9294 -0.0939 0.030 Uiso 1 1 calc R
C67 C 0.5201(2) 0.7747(2) -0.05025(18) 0.0237(7) Uani 1 1 d .
H67 H 0.4764 0.7772 -0.0890 0.028 Uiso 1 1 calc R
C68 C 0.5763(2) 0.6800(2) 0.00961(17) 0.0179(6) Uani 1 1 d .
H68 H 0.5697 0.6191 0.0106 0.021 Uiso 1 1 calc R
N1 N 0.27102(18) 0.29880(18) 0.55782(15) 0.0226(6) Uani 1 1 d .
N2 N 0.66844(17) 0.10940(18) 0.46732(15) 0.0199(5) Uani 1 1 d .
N3 N 0.32805(16) 0.56643(18) 0.17552(14) 0.0166(5) Uani 1 1 d .
N4 N 0.80996(17) -0.21682(18) 0.81954(14) 0.0192(5) Uani 1 1 d .
O1 O 0.17663(14) 0.32830(14) 0.41029(12) 0.0202(4) Uani 1 1 d .
O2 O 0.45469(14) 0.14184(15) 0.56455(11) 0.0197(4) Uani 1 1 d .
O3 O 0.31815(13) 0.08462(14) 0.48576(11) 0.0160(4) Uani 1 1 d .
O4 O 0.50102(13) 0.08498(14) 0.43224(11) 0.0153(4) Uani 1 1 d .
O5 O 0.37619(14) 0.34680(14) 0.36958(11) 0.0183(4) Uani 1 1 d .
O6 O 0.24810(14) 0.42605(15) 0.27496(12) 0.0216(4) Uani 1 1 d .
O7 O 0.67753(14) -0.19178(15) 0.69023(12) 0.0213(4) Uani 1 1 d .
O8 O 0.62111(14) -0.01642(14) 0.65909(11) 0.0187(4) Uani 1 1 d .
B1 B 1.0365(2) 0.9167(3) 0.2582(2) 0.0181(7) Uani 1 1 d .
B2 B 0.7008(2) 0.5629(2) 0.14411(19) 0.0162(7) Uani 1 1 d .
Mn1 Mn 0.34841(3) 0.21674(3) 0.45280(3) 0.01526(12) Uani 1 1 d .
Mn2 Mn 0.56893(3) 0.02763(3) 0.54401(3) 0.01382(11) Uani 1 1 d .
H1X H 0.1974 0.3603 0.3541 0.038(10) Uiso 1 1 d .

loop_
_atom_site_aniso_label
_atom_site_aniso_U_11
_atom_site_aniso_U_22
_atom_site_aniso_U_33
_atom_site_aniso_U_23
_atom_site_aniso_U_13
_atom_site_aniso_U_12
C1 0.0227(16) 0.0176(15) 0.0316(17) -0.0109(13) -0.0012(13) -0.0054(13)
C2 0.0256(18) 0.042(2) 0.042(2) -0.0253(17) -0.0005(15) -0.0030(16)
C3 0.0225(16) 0.0256(17) 0.0208(15) -0.0121(13) -0.0031(12) 0.0014(13)
C4 0.039(2) 0.036(2) 0.0281(17) -0.0111(15) 0.0029(15) -0.0097(16)
C5 0.038(2) 0.037(2) 0.042(2) -0.0173(17) 0.0008(16) -0.0142(17)
C6 0.0170(15) 0.0229(17) 0.051(2) -0.0124(15) 0.0071(14) -0.0085(13)
C7 0.0147(15) 0.0230(17) 0.045(2) -0.0048(15) -0.0002(13) -0.0069(13)
C8 0.0159(14) 0.0264(16) 0.0159(14) -0.0046(12) 0.0033(11) -0.0073(12)
C9 0.0202(15) 0.0260(17) 0.0226(15) -0.0033(13) 0.0021(12) -0.0123(13)
C10 0.045(2) 0.0339(19) 0.0382(19) -0.0129(16) -0.0010(16) -0.0252(17)
C11 0.0171(14) 0.0166(15) 0.0164(14) -0.0066(12) 0.0014(11) -0.0071(12)
C12 0.0198(15) 0.0197(15) 0.0162(14) -0.0036(12) -0.0022(11) -0.0105(12)
C13 0.0260(16) 0.0191(15) 0.0192(15) -0.0081(12) -0.0010(12) -0.0078(13)
C14 0.0159(14) 0.0195(15) 0.0213(15) -0.0052(12) -0.0008(11) -0.0037(12)
C15 0.0263(16) 0.0229(16) 0.0254(16) -0.0014(13) -0.0013(12) -0.0153(14)
C16 0.0158(14) 0.0192(16) 0.0179(14) -0.0046(12) -0.0008(11) -0.0077(12)
C17 0.0228(15) 0.0142(14) 0.0186(14) -0.0050(12) -0.0027(12) -0.0048(12)
C18 0.0270(16) 0.0198(15) 0.0232(15) -0.0037(12) -0.0024(12) -0.0128(13)
C19 0.0310(17) 0.0281(17) 0.0219(15) -0.0047(13) -0.0075(13) -0.0151(14)
C20 0.0202(15) 0.0313(17) 0.0217(15) -0.0073(13) 0.0041(12) -0.0107(14)
C21 0.0218(15) 0.0199(15) 0.0131(13) -0.0025(12) 0.0013(11) -0.0094(12)
C22 0.0234(16) 0.0227(16) 0.0181(14) -0.0089(12) 0.0033(12) -0.0101(13)
C23 0.0174(15) 0.0241(16) 0.0208(15) -0.0048(13) 0.0010(11) -0.0072(13)
C24 0.0264(17) 0.0305(18) 0.0237(15) -0.0064(13) -0.0007(12) -0.0172(14)
C25 0.0320(18) 0.0273(17) 0.0314(17) -0.0136(14) 0.0003(13) -0.0152(15)
C26 0.0217(16) 0.0203(16) 0.0325(17) -0.0108(13) 0.0007(13) -0.0079(13)
C27 0.0191(14) 0.0185(15) 0.0192(14) -0.0100(12) 0.0030(11) -0.0086(12)
C28 0.0188(15) 0.0198(15) 0.0244(16) -0.0075(13) 0.0027(12) -0.0050(12)
C29 0.0267(16) 0.0207(16) 0.0200(15) -0.0066(12) 0.0073(12) -0.0096(13)
C30 0.0312(17) 0.0161(15) 0.0189(15) -0.0049(12) 0.0008(12) -0.0082(13)
C31 0.0189(15) 0.0181(15) 0.0252(16) -0.0074(13) -0.0008(12) -0.0031(12)
C32 0.0173(14) 0.0199(15) 0.0194(14) -0.0085(12) 0.0038(11) -0.0080(12)
C33 0.0194(15) 0.0113(14) 0.0202(14) -0.0055(11) 0.0042(11) -0.0054(12)
C34 0.0226(15) 0.0159(15) 0.0208(15) -0.0059(12) 0.0034(12) -0.0086(12)
C35 0.0199(15) 0.0166(15) 0.0321(17) -0.0070(13) 0.0055(12) -0.0089(12)
C36 0.0277(17) 0.0234(17) 0.0274(17) -0.0115(13) 0.0119(13) -0.0096(14)
C37 0.0334(18) 0.0272(17) 0.0171(15) -0.0076(13) 0.0049(13) -0.0127(14)
C38 0.0221(15) 0.0243(16) 0.0200(15) -0.0074(13) 0.0010(12) -0.0080(13)
C39 0.0126(13) 0.0183(15) 0.0168(14) -0.0047(12) 0.0032(11) -0.0060(12)
C40 0.0191(15) 0.0197(15) 0.0178(14) -0.0055(12) -0.0007(11) -0.0072(12)
C41 0.0188(15) 0.0157(15) 0.0250(15) -0.0039(12) -0.0026(12) -0.0031(12)
C42 0.0197(15) 0.0205(16) 0.0255(15) -0.0112(13) 0.0059(12) -0.0085(13)
C43 0.0230(15) 0.0245(16) 0.0160(14) -0.0058(12) 0.0034(11) -0.0152(13)
C44 0.0166(14) 0.0177(15) 0.0162(14) -0.0037(12) 0.0009(11) -0.0058(12)
C45 0.0149(14) 0.0240(16) 0.0179(14) -0.0101(12) -0.0010(11) -0.0086(12)
C46 0.0197(15) 0.0264(16) 0.0197(15) -0.0114(13) -0.0005(11) -0.0084(13)
C47 0.0171(15) 0.0321(18) 0.0271(16) -0.0175(14) 0.0010(12) -0.0077(13)
C48 0.0245(16) 0.046(2) 0.0199(15) -0.0144(15) 0.0060(12) -0.0203(15)
C49 0.0290(17) 0.0330(18) 0.0180(15) -0.0037(13) -0.0005(12) -0.0169(15)
C50 0.0215(15) 0.0251(16) 0.0223(15) -0.0077(13) -0.0011(12) -0.0098(13)
C51 0.0158(14) 0.0152(14) 0.0148(13) -0.0014(11) -0.0054(11) -0.0031(12)
C52 0.0217(15) 0.0218(16) 0.0279(16) -0.0085(13) -0.0032(12) -0.0083(13)
C53 0.0369(19) 0.0240(17) 0.0303(17) -0.0049(14) -0.0097(14) -0.0177(15)
C54 0.0424(19) 0.0137(15) 0.0219(16) -0.0043(12) -0.0134(14) -0.0057(14)
C55 0.0281(17) 0.0231(16) 0.0184(15) -0.0077(13) -0.0052(12) -0.0038(13)
C56 0.0219(15) 0.0212(16) 0.0190(14) -0.0071(12) -0.0014(11) -0.0071(13)
C57 0.0175(14) 0.0135(14) 0.0222(15) -0.0104(12) 0.0013(11) -0.0052(12)
C58 0.0202(15) 0.0260(16) 0.0213(15) -0.0114(13) 0.0001(12) -0.0076(13)
C59 0.0212(16) 0.0321(18) 0.0322(17) -0.0159(15) -0.0064(13) -0.0057(14)
C60 0.0169(16) 0.0251(17) 0.054(2) -0.0156(16) -0.0066(15) -0.0073(13)
C61 0.0196(16) 0.0263(17) 0.0416(19) -0.0088(15) 0.0059(14) -0.0123(14)
C62 0.0205(15) 0.0205(16) 0.0233(15) -0.0061(12) 0.0002(12) -0.0081(13)
C63 0.0142(14) 0.0180(15) 0.0165(14) -0.0083(12) 0.0041(11) -0.0059(12)
C64 0.0209(15) 0.0194(16) 0.0230(15) -0.0090(12) -0.0003(12) -0.0077(12)
C65 0.0253(16) 0.0143(15) 0.0344(17) -0.0102(13) 0.0055(13) -0.0092(13)
C66 0.0197(15) 0.0184(16) 0.0263(16) -0.0004(13) 0.0008(12) -0.0038(13)
C67 0.0187(15) 0.0285(17) 0.0203(15) -0.0044(13) -0.0020(12) -0.0083(13)
C68 0.0160(14) 0.0193(15) 0.0206(14) -0.0068(12) 0.0032(11) -0.0096(12)
N1 0.0239(13) 0.0162(13) 0.0211(13) -0.0077(10) -0.0008(10) -0.0013(10)
N2 0.0175(12) 0.0165(12) 0.0255(13) -0.0057(10) -0.0014(10) -0.0070(10)
N3 0.0171(12) 0.0183(12) 0.0160(11) -0.0051(10) 0.0000(9) -0.0088(10)
N4 0.0201(12) 0.0195(13) 0.0181(12) -0.0039(10) -0.0008(10) -0.0095(10)
O1 0.0194(10) 0.0173(10) 0.0233(11) -0.0079(8) 0.0011(8) -0.0064(8)
O2 0.0178(10) 0.0198(10) 0.0182(10) -0.0104(8) 0.0007(8) -0.0022(8)
O3 0.0122(9) 0.0153(10) 0.0214(10) -0.0065(8) 0.0029(7) -0.0065(8)
O4 0.0146(9) 0.0169(10) 0.0144(9) -0.0050(8) 0.0025(7) -0.0071(8)
O5 0.0195(10) 0.0152(10) 0.0180(10) -0.0013(8) -0.0031(8) -0.0071(8)
O6 0.0210(11) 0.0226(11) 0.0232(10) -0.0012(9) -0.0051(8) -0.0134(9)
O7 0.0261(11) 0.0184(11) 0.0224(10) -0.0062(9) -0.0025(8) -0.0114(9)
O8 0.0189(10) 0.0162(10) 0.0184(10) -0.0053(8) -0.0017(8) -0.0048(8)
B1 0.0183(16) 0.0159(17) 0.0181(16) -0.0065(13) 0.0022(13) -0.0052(13)
B2 0.0154(16) 0.0168(17) 0.0176(16) -0.0073(13) 0.0012(12) -0.0068(13)
Mn1 0.0146(2) 0.0115(2) 0.0177(2) -0.00405(18) -0.00014(17) -0.00401(18)
Mn2 0.0124(2) 0.0130(2) 0.0152(2) -0.00574(17) 0.00003(16) -0.00365(18)

loop_
_atom_type_symbol
_atom_type_description
_atom_type_scat_dispersion_real
_atom_type_scat_dispersion_imag
_atom_type_scat_source
C C 0.0181 0.0091 'International Tables Vol C Tables 4.2.6.8 and 6.1.1.4'
H H 0.0000 0.0000 'International Tables Vol C Tables 4.2.6.8 and 6.1.1.4'
N N 0.0311 0.0180 'International Tables Vol C Tables 4.2.6.8 and 6.1.1.4'
O O 0.0492 0.0322 'International Tables Vol C Tables 4.2.6.8 and 6.1.1.4'
B B 0.0090 0.0039 'International Tables Vol C Tables 4.2.6.8 and 6.1.1.4'
Mn Mn -0.5299 2.8052 'International Tables Vol C Tables 4.2.6.8 and 6.1.1.4'

loop_
_geom_angle_atom_site_label_1
_geom_angle_atom_site_label_2
_geom_angle_atom_site_label_3
_geom_angle
_geom_angle_site_symmetry_1
_geom_angle_site_symmetry_3
O1 C1 C2 107.6(2) . .
O1 C1 H1A 110.2 . .
C2 C1 H1A 110.2 . .
O1 C1 H1B 110.2 . .
C2 C1 H1B 110.2 . .
H1A C1 H1B 108.5 . .
N1 C2 C1 111.9(3) . .
N1 C2 H2A 109.2 . .
C1 C2 H2A 109.2 . .
N1 C2 H2B 109.2 . .
C1 C2 H2B 109.2 . .
H2A C2 H2B 107.9 . .
O2 C3 C4 108.6(2) . .
O2 C3 H3A 110.0 . .
C4 C3 H3A 110.0 . .
O2 C3 H3B 110.0 . .
C4 C3 H3B 110.0 . .
H3A C3 H3B 108.4 . .
N1 C4 C3 110.5(3) . .
N1 C4 H4A 109.6 . .
C3 C4 H4A 109.6 . .
N1 C4 H4B 109.6 . .
C3 C4 H4B 109.6 . .
H4A C4 H4B 108.1 . .
N1 C5 H5A 109.5 . .
N1 C5 H5B 109.5 . .
H5A C5 H5B 109.5 . .
N1 C5 H5C 109.5 . .
H5A C5 H5C 109.5 . .
H5B C5 H5C 109.5 . .
O3 C6 C7 109.6(2) . .
O3 C6 H6A 109.7 . .
C7 C6 H6A 109.7 . .
O3 C6 H6B 109.7 . .
C7 C6 H6B 109.7 . .
H6A C6 H6B 108.2 . .
C6 C7 N2 109.6(2) . 2_656
C6 C7 H7A 109.8 . .
N2 C7 H7A 109.8 2_656 .
C6 C7 H7B 109.8 . .
N2 C7 H7B 109.8 2_656 .
H7A C7 H7B 108.2 . .
O4 C8 C9 109.4(2) . .
O4 C8 H8A 109.8 . .
C9 C8 H8A 109.8 . .
O4 C8 H8B 109.8 . .
C9 C8 H8B 109.8 . .
H8A C8 H8B 108.3 . .
N2 C9 C8 109.9(2) . .
N2 C9 H9A 109.7 . .
C8 C9 H9A 109.7 . .
N2 C9 H9B 109.7 . .
C8 C9 H9B 109.7 . .
H9A C9 H9B 108.2 . .
N2 C10 H10A 109.5 . .
N2 C10 H10B 109.5 . .
H10A C10 H10B 109.5 . .
N2 C10 H10C 109.5 . .
H10A C10 H10C 109.5 . .
H10B C10 H10C 109.5 . .
O6 C11 O5 126.9(3) . .
O6 C11 C12 119.3(2) . .
O5 C11 C12 113.7(2) . .
N3 C12 C11 115.9(2) . .
N3 C12 H12A 108.3 . .
C11 C12 H12A 108.3 . .
N3 C12 H12B 108.3 . .
C11 C12 H12B 108.3 . .
H12A C12 H12B 107.4 . .
N3 C13 H13A 109.5 . .
N3 C13 H13B 109.5 . .
H13A C13 H13B 109.5 . .
N3 C13 H13C 109.5 . .
H13A C13 H13C 109.5 . .
H13B C13 H13C 109.5 . .
N3 C14 H14A 109.5 . .
N3 C14 H14B 109.5 . .
H14A C14 H14B 109.5 . .
N3 C14 H14C 109.5 . .
H14A C14 H14C 109.5 . .
H14B C14 H14C 109.5 . .
N3 C15 H15A 109.5 . .
N3 C15 H15B 109.5 . .
H15A C15 H15B 109.5 . .
N3 C15 H15C 109.5 . .
H15A C15 H15C 109.5 . .
H15B C15 H15C 109.5 . .
O7 C16 O8 127.3(2) . .
O7 C16 C17 122.5(2) . .
O8 C16 C17 110.1(2) . .
N4 C17 C16 116.4(2) . .
N4 C17 H17A 108.2 . .
C16 C17 H17A 108.2 . .
N4 C17 H17B 108.2 . .
C16 C17 H17B 108.2 . .
H17A C17 H17B 107.3 . .
N4 C18 H18A 109.5 . .
N4 C18 H18B 109.5 . .
H18A C18 H18B 109.5 . .
N4 C18 H18C 109.5 . .
H18A C18 H18C 109.5 . .
H18B C18 H18C 109.5 . .
N4 C19 H19A 109.5 . .
N4 C19 H19B 109.5 . .
H19A C19 H19B 109.5 . .
N4 C19 H19C 109.5 . .
H19A C19 H19C 109.5 . .
H19B C19 H19C 109.5 . .
N4 C20 H20A 109.5 . .
N4 C20 H20B 109.5 . .
H20A C20 H20B 109.5 . .
N4 C20 H20C 109.5 . .
H20A C20 H20C 109.5 . .
H20B C20 H20C 109.5 . .
C26 C21 C22 114.2(3) . .
C26 C21 B1 119.5(2) . .
C22 C21 B1 126.2(2) . .
C23 C22 C21 122.9(3) . .
C23 C22 H22 118.5 . .
C21 C22 H22 118.5 . .
C24 C23 C22 120.9(3) . .
C24 C23 H23 119.5 . .
C22 C23 H23 119.5 . .
C23 C24 C25 118.5(3) . .
C23 C24 H24 120.8 . .
C25 C24 H24 120.8 . .
C24 C25 C26 120.0(3) . .
C24 C25 H25 120.0 . .
C26 C25 H25 120.0 . .
C25 C26 C21 123.4(3) . .
C25 C26 H26 118.3 . .
C21 C26 H26 118.3 . .
C28 C27 C32 114.4(3) . .
C28 C27 B1 117.9(2) . .
C32 C27 B1 127.6(2) . .
C29 C28 C27 123.9(3) . .
C29 C28 H28 118.0 . .
C27 C28 H28 118.0 . .
C28 C29 C30 119.8(3) . .
C28 C29 H29 120.1 . .
C30 C29 H29 120.1 . .
C31 C30 C29 118.7(3) . .
C31 C30 H30 120.6 . .
C29 C30 H30 120.6 . .
C30 C31 C32 120.4(3) . .
C30 C31 H31 119.8 . .
C32 C31 H31 119.8 . .
C31 C32 C27 122.7(3) . .
C31 C32 H32 118.6 . .
C27 C32 H32 118.6 . .
C38 C33 C34 114.9(3) . .
C38 C33 B1 124.3(3) . .
C34 C33 B1 120.7(2) . .
C35 C34 C33 122.6(3) . .
C35 C34 H34 118.7 . .
C33 C34 H34 118.7 . .
C36 C35 C34 120.3(3) . .
C36 C35 H35 119.8 . .
C34 C35 H35 119.8 . .
C35 C36 C37 119.0(3) . .
C35 C36 H36 120.5 . .
C37 C36 H36 120.5 . .
C36 C37 C38 119.9(3) . .
C36 C37 H37 120.0 . .
C38 C37 H37 120.0 . .
C37 C38 C33 123.2(3) . .
C37 C38 H38 118.4 . .
C33 C38 H38 118.4 . .
C44 C39 C40 114.9(2) . .
C44 C39 B1 124.7(2) . .
C40 C39 B1 120.3(2) . .
C41 C40 C39 123.2(3) . .
C41 C40 H40 118.4 . .
C39 C40 H40 118.4 . .
C42 C41 C40 119.8(3) . .
C42 C41 H41 120.1 . .
C40 C41 H41 120.1 . .
C41 C42 C43 118.8(3) . .
C41 C42 H42 120.6 . .
C43 C42 H42 120.6 . .
C42 C43 C44 120.1(3) . .
C42 C43 H43 120.0 . .
C44 C43 H43 120.0 . .
C43 C44 C39 122.8(3) . .
C43 C44 H44 118.6 . .
C39 C44 H44 118.6 . .
C50 C45 C46 115.1(3) . .
C50 C45 B2 122.2(2) . .
C46 C45 B2 122.6(3) . .
C47 C46 C45 122.3(3) . .
C47 C46 H46 118.8 . .
C45 C46 H46 118.8 . .
C48 C47 C46 120.8(3) . .
C48 C47 H47 119.6 . .
C46 C47 H47 119.6 . .
C47 C48 C49 118.6(3) . .
C47 C48 H48 120.7 . .
C49 C48 H48 120.7 . .
C48 C49 C50 120.1(3) . .
C48 C49 H49 119.9 . .
C50 C49 H49 119.9 . .
C49 C50 C45 123.0(3) . .
C49 C50 H50 118.5 . .
C45 C50 H50 118.5 . .
C52 C51 C56 113.7(3) . .
C52 C51 B2 123.2(2) . .
C56 C51 B2 123.1(2) . .
C53 C52 C51 123.9(3) . .
C53 C52 H52 118.1 . .
C51 C52 H52 118.1 . .
C54 C53 C52 119.9(3) . .
C54 C53 H53 120.1 . .
C52 C53 H53 120.1 . .
C53 C54 C55 118.8(3) . .
C53 C54 H54 120.6 . .
C55 C54 H54 120.6 . .
C56 C55 C54 120.2(3) . .
C56 C55 H55 119.9 . .
C54 C55 H55 119.9 . .
C55 C56 C51 123.7(3) . .
C55 C56 H56 118.2 . .
C51 C56 H56 118.2 . .
C62 C57 C58 115.1(3) . .
C62 C57 B2 121.9(2) . .
C58 C57 B2 122.9(3) . .
C59 C58 C57 122.5(3) . .
C59 C58 H58 118.7 . .
C57 C58 H58 118.7 . .
C60 C59 C58 120.6(3) . .
C60 C59 H59 119.7 . .
C58 C59 H59 119.7 . .
C59 C60 C61 118.7(3) . .
C59 C60 H60 120.6 . .
C61 C60 H60 120.6 . .
C60 C61 C62 119.9(3) . .
C60 C61 H61 120.1 . .
C62 C61 H61 120.1 . .
C61 C62 C57 123.1(3) . .
C61 C62 H62 118.4 . .
C57 C62 H62 118.4 . .
C68 C63 C64 115.2(2) . .
C68 C63 B2 122.8(2) . .
C64 C63 B2 121.8(2) . .
C65 C64 C63 122.8(3) . .
C65 C64 H64 118.6 . .
C63 C64 H64 118.6 . .
C66 C65 C64 120.0(3) . .
C66 C65 H65 120.0 . .
C64 C65 H65 120.0 . .
C67 C66 C65 119.1(3) . .
C67 C66 H66 120.4 . .
C65 C66 H66 120.4 . .
C66 C67 C68 120.3(3) . .
C66 C67 H67 119.9 . .
C68 C67 H67 119.9 . .
C67 C68 C63 122.5(3) . .
C67 C68 H68 118.7 . .
C63 C68 H68 118.7 . .
C2 N1 C4 112.4(3) . .
C2 N1 C5 110.2(2) . .
C4 N1 C5 107.9(3) . .
C2 N1 Mn1 111.71(18) . .
C4 N1 Mn1 106.39(18) . .
C5 N1 Mn1 108.01(19) . .
C10 N2 C9 112.0(2) . .
C10 N2 C7 111.0(2) . 2_656
C9 N2 C7 110.6(2) . 2_656
C10 N2 Mn2 114.54(19) . .
C9 N2 Mn2 102.65(16) . .
C7 N2 Mn2 105.58(17) 2_656 .
C13 N3 C14 111.1(2) . .
C13 N3 C15 108.7(2) . .
C14 N3 C15 106.5(2) . .
C13 N3 C12 110.1(2) . .
C14 N3 C12 112.1(2) . .
C15 N3 C12 108.1(2) . .
C18 N4 C20 110.2(2) . .
C18 N4 C19 108.9(2) . .
C20 N4 C19 108.5(2) . .
C18 N4 C17 111.7(2) . .
C20 N4 C17 109.9(2) . .
C19 N4 C17 107.5(2) . .
C1 O1 Mn1 111.03(15) . .
C1 O1 H1X 107.7(2) . .
Mn1 O1 H1X 91.38(12) . .
C3 O2 Mn2 126.97(16) . .
C3 O2 Mn1 119.86(15) . .
Mn2 O2 Mn1 108.56(8) . .
C6 O3 Mn2 113.35(17) . 2_656
C6 O3 Mn1 129.96(17) . .
Mn2 O3 Mn1 109.08(8) 2_656 .
C8 O4 Mn2 112.66(15) . .
C8 O4 Mn2 128.95(16) . 2_656
Mn2 O4 Mn2 96.58(7) . 2_656
C8 O4 Mn1 119.19(16) . .
Mn2 O4 Mn1 102.83(7) . .
Mn2 O4 Mn1 91.66(6) 2_656 .
C11 O5 Mn1 128.75(17) . .
C16 O8 Mn2 125.21(17) . .
C33 B1 C39 106.9(2) . .
C33 B1 C27 113.6(2) . .
C39 B1 C27 108.1(2) . .
C33 B1 C21 111.3(2) . .
C39 B1 C21 110.3(2) . .
C27 B1 C21 106.6(2) . .
C63 B2 C57 110.3(2) . .
C63 B2 C45 108.6(2) . .
C57 B2 C45 109.5(2) . .
C63 B2 C51 110.2(2) . .
C57 B2 C51 107.8(2) . .
C45 B2 C51 110.4(2) . .
O3 Mn1 O5 157.14(7) . .
O3 Mn1 O2 89.82(7) . .
O5 Mn1 O2 107.88(7) . .
O3 Mn1 O4 76.50(7) . .
O5 Mn1 O4 96.88(7) . .
O2 Mn1 O4 66.81(6) . .
O3 Mn1 N1 104.55(8) . .
O5 Mn1 N1 95.07(8) . .
O2 Mn1 N1 70.89(7) . .
O4 Mn1 N1 137.69(7) . .
O3 Mn1 O1 90.39(7) . .
O5 Mn1 O1 84.08(7) . .
O2 Mn1 O1 142.90(7) . .
O4 Mn1 O1 148.37(6) . .
N1 Mn1 O1 73.19(7) . .
O2 Mn2 O3 175.57(8) . 2_656
O2 Mn2 O8 91.89(8) . .
O3 Mn2 O8 92.52(8) 2_656 .
O2 Mn2 O4 81.17(7) . .
O3 Mn2 O4 94.42(7) 2_656 .
O8 Mn2 O4 173.01(8) . .
O2 Mn2 O4 98.28(8) . 2_656
O3 Mn2 O4 81.66(7) 2_656 2_656
O8 Mn2 O4 96.81(7) . 2_656
O4 Mn2 O4 83.42(7) . 2_656
O2 Mn2 N2 100.98(9) . .
O3 Mn2 N2 77.70(8) 2_656 .
O8 Mn2 N2 101.18(8) . .
O4 Mn2 N2 81.13(8) . .
O4 Mn2 N2 153.06(7) 2_656 .
O2 Mn2 Mn2 90.38(6) . 2_656
O3 Mn2 Mn2 86.84(6) 2_656 2_656
O8 Mn2 Mn2 134.80(6) . 2_656
O4 Mn2 Mn2 45.05(5) . 2_656
O4 Mn2 Mn2 38.37(4) 2_656 2_656
N2 Mn2 Mn2 122.60(6) . 2_656

loop_
_geom_bond_atom_site_label_1
_geom_bond_atom_site_label_2
_geom_bond_distance
_geom_bond_site_symmetry_2
C1 O1 1.433(3) .
C1 C2 1.512(4) .
C1 H1A 0.9900 .
C1 H1B 0.9900 .
C2 N1 1.445(4) .
C2 H2A 0.9900 .
C2 H2B 0.9900 .
C3 O2 1.421(3) .
C3 C4 1.513(4) .
C3 H3A 0.9900 .
C3 H3B 0.9900 .
C4 N1 1.460(4) .
C4 H4A 0.9900 .
C4 H4B 0.9900 .
C5 N1 1.506(4) .
C5 H5A 0.9800 .
C5 H5B 0.9800 .
C5 H5C 0.9800 .
C6 O3 1.428(3) .
C6 C7 1.479(4) .
C6 H6A 0.9900 .
C6 H6B 0.9900 .
C7 N2 1.496(4) 2_656
C7 H7A 0.9900 .
C7 H7B 0.9900 .
C8 O4 1.424(3) .
C8 C9 1.532(4) .
C8 H8A 0.9900 .
C8 H8B 0.9900 .
C9 N2 1.471(4) .
C9 H9A 0.9900 .
C9 H9B 0.9900 .
C10 N2 1.469(4) .
C10 H10A 0.9800 .
C10 H10B 0.9800 .
C10 H10C 0.9800 .
C11 O6 1.246(3) .
C11 O5 1.263(3) .
C11 C12 1.527(4) .
C12 N3 1.511(3) .
C12 H12A 0.9900 .
C12 H12B 0.9900 .
C13 N3 1.497(3) .
C13 H13A 0.9800 .
C13 H13B 0.9800 .
C13 H13C 0.9800 .
C14 N3 1.502(3) .
C14 H14A 0.9800 .
C14 H14B 0.9800 .
C14 H14C 0.9800 .
C15 N3 1.503(4) .
C15 H15A 0.9800 .
C15 H15B 0.9800 .
C15 H15C 0.9800 .
C16 O7 1.229(3) .
C16 O8 1.287(3) .
C16 C17 1.526(4) .
C17 N4 1.504(3) .
C17 H17A 0.9900 .
C17 H17B 0.9900 .
C18 N4 1.497(4) .
C18 H18A 0.9800 .
C18 H18B 0.9800 .
C18 H18C 0.9800 .
C19 N4 1.504(3) .
C19 H19A 0.9800 .
C19 H19B 0.9800 .
C19 H19C 0.9800 .
C20 N4 1.501(4) .
C20 H20A 0.9800 .
C20 H20B 0.9800 .
C20 H20C 0.9800 .
C21 C26 1.401(4) .
C21 C22 1.404(4) .
C21 B1 1.660(4) .
C22 C23 1.390(4) .
C22 H22 0.9500 .
C23 C24 1.370(4) .
C23 H23 0.9500 .
C24 C25 1.388(4) .
C24 H24 0.9500 .
C25 C26 1.391(4) .
C25 H25 0.9500 .
C26 H26 0.9500 .
C27 C28 1.399(4) .
C27 C32 1.401(4) .
C27 B1 1.648(4) .
C28 C29 1.377(4) .
C28 H28 0.9500 .
C29 C30 1.386(4) .
C29 H29 0.9500 .
C30 C31 1.378(4) .
C30 H30 0.9500 .
C31 C32 1.392(4) .
C31 H31 0.9500 .
C32 H32 0.9500 .
C33 C38 1.395(4) .
C33 C34 1.412(4) .
C33 B1 1.640(4) .
C34 C35 1.388(4) .
C34 H34 0.9500 .
C35 C36 1.382(4) .
C35 H35 0.9500 .
C36 C37 1.385(4) .
C36 H36 0.9500 .
C37 C38 1.391(4) .
C37 H37 0.9500 .
C38 H38 0.9500 .
C39 C44 1.397(4) .
C39 C40 1.401(4) .
C39 B1 1.647(4) .
C40 C41 1.387(4) .
C40 H40 0.9500 .
C41 C42 1.386(4) .
C41 H41 0.9500 .
C42 C43 1.388(4) .
C42 H42 0.9500 .
C43 C44 1.392(4) .
C43 H43 0.9500 .
C44 H44 0.9500 .
C45 C50 1.400(4) .
C45 C46 1.407(4) .
C45 B2 1.652(4) .
C46 C47 1.393(4) .
C46 H46 0.9500 .
C47 C48 1.376(4) .
C47 H47 0.9500 .
C48 C49 1.390(4) .
C48 H48 0.9500 .
C49 C50 1.391(4) .
C49 H49 0.9500 .
C50 H50 0.9500 .
C51 C52 1.402(4) .
C51 C56 1.407(4) .
C51 B2 1.653(4) .
C52 C53 1.386(4) .
C52 H52 0.9500 .
C53 C54 1.382(5) .
C53 H53 0.9500 .
C54 C55 1.383(5) .
C54 H54 0.9500 .
C55 C56 1.381(4) .
C55 H55 0.9500 .
C56 H56 0.9500 .
C57 C62 1.395(4) .
C57 C58 1.396(4) .
C57 B2 1.649(4) .
C58 C59 1.391(4) .
C58 H58 0.9500 .
C59 C60 1.377(5) .
C59 H59 0.9500 .
C60 C61 1.382(5) .
C60 H60 0.9500 .
C61 C62 1.391(4) .
C61 H61 0.9500 .
C62 H62 0.9500 .
C63 C68 1.402(4) .
C63 C64 1.403(4) .
C63 B2 1.641(4) .
C64 C65 1.395(4) .
C64 H64 0.9500 .
C65 C66 1.382(4) .
C65 H65 0.9500 .
C66 C67 1.382(4) .
C66 H66 0.9500 .
C67 C68 1.396(4) .
C67 H67 0.9500 .
C68 H68 0.9500 .
N1 Mn1 2.317(2) .
N2 C7 1.496(4) 2_656
N2 Mn2 2.324(2) .
O1 Mn1 2.3684(19) .
O1 H1X 0.9837(19) .
O2 Mn2 1.8608(18) .
O2 Mn1 2.2445(18) .
O3 Mn2 1.8943(18) 2_656
O3 Mn1 2.1037(19) .
O4 Mn2 1.9754(17) .
O4 Mn2 2.2522(19) 2_656
O4 Mn1 2.2907(17) .
O5 Mn1 2.1725(19) .
O8 Mn2 1.9542(18) .
Mn2 O3 1.8943(18) 2_656
Mn2 O4 2.2522(19) 2_656
Mn2 Mn2 3.1612(8) 2_656
